data_2105955
loop_
_publ_author_name
'Kamburov, Stoyan'
'Schmidt, Horst'
'Voigt, Wolfgang'
'Balarew, Christo'

_publ_section_title
;
 Similarities and peculiarities between the crystal structures of the
 hydrates of sodium sulfate and selenate
;
_journal_issue 4
_journal_name_full 'Acta Crystallographica Section B'
_journal_page_first 714
_journal_page_last 722
_journal_paper_doi 10.1107/S2052520614007653
_journal_volume 70
_journal_year 2014
_chemical_formula_structural 'Na2 Se O4 (H2 O)10'
_chemical_formula_sum 'H20 Na2 O14 Se'
_chemical_formula_weight 369.10
_chemical_name_systematic 'Sodium selenate decahydrate'
_space_group_crystal_system monoclinic
_space_group_IT_number 14
_space_group_name_Hall '-P 2ybc'
_space_group_name_H-M_alt 'P 1 21/c 1'
_symmetry_space_group_name_Hall '-P 2ybc'
_symmetry_space_group_name_H-M 'P 1 21/c 1'
_atom_sites_solution_hydrogens difmap
_atom_sites_solution_primary direct
_atom_sites_solution_secondary difmap
_audit_creation_method SHELXL-2012
_cell_angle_alpha 90.00
_cell_angle_beta 107.929(9)
_cell_angle_gamma 90.00
_cell_formula_units_Z 4
_cell_length_a 11.6498(13)
_cell_length_b 10.5446(9)
_cell_length_c 13.0181(15)
_cell_measurement_reflns_used 10963
_cell_measurement_temperature 200(2)
_cell_measurement_theta_max 29.61
_cell_measurement_theta_min 1.95
_cell_volume 1521.5(3)
_computing_cell_refinement 'STOE X-AREA'
_computing_data_collection 'STOE X-AREA'
_computing_data_reduction 'STOE X-RED'
_computing_molecular_graphics Diamond3
_computing_publication_material PublCIF
_computing_structure_refinement 'SHELXL-2013 (Sheldrick, 2008)'
_computing_structure_solution 'SHELXS-2013 (Sheldrick, 2008)'
_diffrn_ambient_temperature 200(2)
_diffrn_detector_area_resol_mean 6.67
_diffrn_measured_fraction_theta_full 0.999
_diffrn_measurement_device '2-circle goniometer'
_diffrn_measurement_device_type 'STOE IPDS 2T'
_diffrn_measurement_method 'rotation method'
_diffrn_radiation_monochromator 'plane graphite'
_diffrn_radiation_type 'Mo K\a'
_diffrn_radiation_wavelength 0.71073
_diffrn_reflns_av_R_equivalents 0.0268
_diffrn_reflns_av_sigmaI/netI 0.0248
_diffrn_reflns_limit_h_max 14
_diffrn_reflns_limit_h_min -15
_diffrn_reflns_limit_k_max 13
_diffrn_reflns_limit_k_min -13
_diffrn_reflns_limit_l_max 16
_diffrn_reflns_limit_l_min 0
_diffrn_reflns_number 6800
_diffrn_reflns_theta_full 25.242
_diffrn_reflns_theta_max 27.50
_diffrn_reflns_theta_min 2.54
_exptl_absorpt_coefficient_mu 2.579
_exptl_absorpt_correction_T_max 0.7797
_exptl_absorpt_correction_T_min 0.6199
_exptl_absorpt_correction_type integration
_exptl_absorpt_process_details 'Coppens (1970)'
_exptl_crystal_colour colourless
_exptl_crystal_density_diffrn 1.611
_exptl_crystal_density_method 'not measured'
_exptl_crystal_description 'monoclinic prism'
_exptl_crystal_F_000 752
_exptl_crystal_size_max 0.1236
_exptl_crystal_size_mid 0.0889
_exptl_crystal_size_min 0.0541
_refine_diff_density_max 0.537
_refine_diff_density_min -0.514
_refine_ls_extinction_coef 0.0106(5)
_refine_ls_extinction_expression Fc^*^=kFc[1+0.001xFc^2^\l^3^/sin(2\q)]^-1/4^
_refine_ls_extinction_method SHELXL
_refine_ls_goodness_of_fit_ref 1.060
_refine_ls_hydrogen_treatment refall
_refine_ls_matrix_type full
_refine_ls_number_parameters 235
_refine_ls_number_reflns 3495
_refine_ls_number_restraints 20
_refine_ls_restrained_S_all 1.058
_refine_ls_R_factor_all 0.0275
_refine_ls_R_factor_gt 0.0238
_refine_ls_shift/su_max 0.002
_refine_ls_shift/su_mean 0.000
_refine_ls_structure_factor_coef Fsqd
_refine_ls_weighting_details
;
 'w=1/[\s^2^(Fo^2^)+(0.0352P)^2^+0.2411P]'
 'where P=(Fo^2^+2Fc^2^)/3'
;
_refine_ls_weighting_scheme calc
_refine_ls_wR_factor_gt 0.0603
_refine_ls_wR_factor_ref 0.0614
_reflns_number_gt 3060
_reflns_number_total 3495
_reflns_threshold_expression >2sigma(I)
_cod_data_source_file bp5062sup1.cif
_cod_data_source_block Na2_SeO4_10H2O_200k
_cod_database_code 2105955

loop_
_symmetry_equiv_pos_as_xyz
'x, y, z'
'-x, y+1/2, -z+1/2'
'-x, -y, -z'
'x, -y-1/2, z-1/2'

loop_
_atom_site_type_symbol
_atom_site_label
_atom_site_fract_x
_atom_site_fract_y
_atom_site_fract_z
_atom_site_U_iso_or_equiv
_atom_site_adp_type
_atom_site_calc_flag
_atom_site_occupancy
Se Se1 0.74825(2) 0.63964(2) 0.75969(2) 0.01560(7) Uani d 1
Na Na1 0.24297(6) 0.75513(6) -0.02119(5) 0.02274(15) Uani d 1
Na Na2 0.25650(6) 0.88793(7) 0.23684(5) 0.02151(15) Uani d 1
O O5 0.14506(11) 0.71982(12) 0.11612(10) 0.0246(3) Uani d 1
O O2 0.35336(11) 0.78364(12) -0.14703(10) 0.0237(3) Uani d 1
O O6 0.38166(11) 0.89064(13) 0.11681(11) 0.0257(3) Uani d 1
O O1 0.11765(11) 0.60739(13) -0.15178(11) 0.0259(3) Uani d 1
O O4 0.37015(12) 0.56985(14) 0.05278(11) 0.0293(3) Uani d 1
O O7 0.13353(12) 1.04175(12) 0.11740(11) 0.0270(3) Uani d 1
O O3 0.11521(12) 0.93934(14) -0.08438(12) 0.0310(3) Uani d 1
O O12 0.63205(10) 0.69711(11) 0.66509(9) 0.0239(3) Uani d 1
O O10 0.76752(11) 0.71909(11) 0.87208(9) 0.0269(3) Uani d 1
O O11 0.72352(12) 0.49094(11) 0.78199(10) 0.0294(3) Uani d 1
O O13 0.86808(11) 0.65052(12) 0.71978(10) 0.0282(3) Uani d 1
O O8 0.37693(12) 1.04003(12) 0.36147(11) 0.0283(3) Uani d 1
O O14 0.90014(13) 0.65112(13) 0.08492(11) 0.0284(3) Uani d 1
O O9 0.59775(13) 0.85025(13) 0.94526(11) 0.0288(3) Uani d 1
H H1A 0.0485(11) 0.628(2) -0.1850(18) 0.042(7) Uiso d 1
H H1B 0.110(2) 0.5352(12) -0.1324(18) 0.042(7) Uiso d 1
H H2A 0.334(2) 0.8521(13) -0.1759(18) 0.035(7) Uiso d 1
H H2B 0.4255(10) 0.793(2) -0.1190(18) 0.044(7) Uiso d 1
H H3A 0.121(2) 0.9920(17) -0.1279(15) 0.041(7) Uiso d 1
H H3B 0.128(4) 0.966(5) -0.0224(17) 0.16(2) Uiso d 1
H H4A 0.341(2) 0.539(2) 0.0961(16) 0.048(7) Uiso d 1
H H4B 0.4423(12) 0.558(5) 0.080(3) 0.143(17) Uiso d 1
H H5A 0.170(2) 0.6512(14) 0.1437(19) 0.039(7) Uiso d 1
H H5B 0.0720(9) 0.713(3) 0.100(2) 0.053(8) Uiso d 1
H H6A 0.388(2) 0.9635(12) 0.0972(18) 0.044(7) Uiso d 1
H H6B 0.4506(12) 0.864(2) 0.137(2) 0.057(9) Uiso d 1
H H7A 0.0611(11) 1.050(5) 0.103(4) 0.157(19) Uiso d 1
H H7B 0.162(2) 1.1121(13) 0.121(2) 0.038(7) Uiso d 1
H H8A 0.362(2) 1.1151(11) 0.349(2) 0.036(7) Uiso d 1
H H8B 0.366(3) 1.016(3) 0.4178(17) 0.104(13) Uiso d 1
H H9A 0.6383(19) 0.8028(19) 0.9205(18) 0.041(7) Uiso d 1
H H9B 0.618(2) 0.834(2) 1.0092(9) 0.046(7) Uiso d 1
H H14A 0.8792(19) 0.7064(16) 0.1187(15) 0.030(6) Uiso d 1
H H14B 0.862(2) 0.666(3) 0.0222(10) 0.048(7) Uiso d 1

loop_
_atom_site_aniso_label
_atom_site_aniso_U_11
_atom_site_aniso_U_22
_atom_site_aniso_U_33
_atom_site_aniso_U_12
_atom_site_aniso_U_13
_atom_site_aniso_U_23
Se1 0.01716(10) 0.01285(10) 0.01630(10) 0.00012(5) 0.00444(6) 0.00002(5)
Na1 0.0238(3) 0.0223(3) 0.0227(3) -0.0006(3) 0.0079(3) -0.0012(3)
Na2 0.0232(3) 0.0190(3) 0.0218(3) 0.0005(2) 0.0061(3) 0.0005(2)
O5 0.0216(6) 0.0227(6) 0.0281(6) -0.0002(5) 0.0059(5) 0.0016(5)
O2 0.0215(6) 0.0214(6) 0.0263(6) -0.0018(5) 0.0042(5) 0.0025(5)
O6 0.0206(6) 0.0246(6) 0.0316(7) 0.0006(5) 0.0075(5) 0.0001(5)
O1 0.0199(6) 0.0259(6) 0.0297(7) -0.0012(5) 0.0044(5) 0.0012(5)
O4 0.0281(7) 0.0322(7) 0.0301(7) 0.0029(6) 0.0127(5) 0.0042(6)
O7 0.0245(6) 0.0207(6) 0.0332(7) -0.0020(5) 0.0051(5) 0.0016(5)
O3 0.0310(7) 0.0300(7) 0.0346(7) 0.0025(6) 0.0142(6) 0.0082(6)
O12 0.0195(6) 0.0247(6) 0.0236(6) 0.0021(5) 0.0011(5) 0.0027(5)
O10 0.0337(7) 0.0247(6) 0.0219(6) -0.0001(5) 0.0080(5) -0.0054(5)
O11 0.0420(8) 0.0156(6) 0.0304(6) -0.0021(5) 0.0107(6) 0.0012(5)
O13 0.0225(6) 0.0336(7) 0.0297(7) 0.0009(5) 0.0099(5) 0.0034(5)
O8 0.0312(7) 0.0209(6) 0.0299(7) 0.0000(5) 0.0049(5) 0.0015(5)
O14 0.0295(7) 0.0289(7) 0.0257(7) 0.0034(5) 0.0071(6) -0.0010(5)
O9 0.0258(7) 0.0332(7) 0.0264(7) 0.0031(5) 0.0068(5) 0.0005(6)

loop_
_atom_type_symbol
_atom_type_description
_atom_type_scat_dispersion_real
_atom_type_scat_dispersion_imag
_atom_type_scat_source
Na Na 0.0362 0.0249 'International Tables Vol C Tables 4.2.6.8 and 6.1.1.4'
Se Se -0.0929 2.2259 'International Tables Vol C Tables 4.2.6.8 and 6.1.1.4'
O O 0.0106 0.0060 'International Tables Vol C Tables 4.2.6.8 and 6.1.1.4'
H H 0.0000 0.0000 'International Tables Vol C Tables 4.2.6.8 and 6.1.1.4'

loop_
_geom_angle_atom_site_label_1
_geom_angle_atom_site_label_2
_geom_angle_atom_site_label_3
_geom_angle_site_symmetry_1
_geom_angle_site_symmetry_3
_geom_angle
O11 Se1 O13 . . 109.73(6)
O11 Se1 O12 . . 109.73(6)
O13 Se1 O12 . . 108.86(6)
O11 Se1 O10 . . 108.32(6)
O13 Se1 O10 . . 110.58(6)
O12 Se1 O10 . . 109.62(6)
O2 Na1 O5 . . 175.61(5)
O2 Na1 O3 . . 94.02(5)
O5 Na1 O3 . . 89.67(5)
O2 Na1 O1 . . 86.30(5)
O5 Na1 O1 . . 95.71(5)
O3 Na1 O1 . . 95.85(5)
O2 Na1 O4 . . 88.96(5)
O5 Na1 O4 . . 87.30(5)
O3 Na1 O4 . . 176.73(5)
O1 Na1 O4 . . 85.68(5)
O2 Na1 O6 . . 93.22(5)
O5 Na1 O6 . . 84.46(5)
O3 Na1 O6 . . 88.80(5)
O1 Na1 O6 . . 175.34(5)
O4 Na1 O6 . . 89.68(5)
O7 Na2 O8 . . 95.43(5)
O7 Na2 O2 . 4_576 171.68(5)
O8 Na2 O2 . 4_576 90.82(5)
O7 Na2 O6 . . 86.12(5)
O8 Na2 O6 . . 94.86(5)
O2 Na2 O6 4_576 . 98.85(5)
O7 Na2 O5 . . 88.89(5)
O8 Na2 O5 . . 175.55(5)
O2 Na2 O5 4_576 . 84.99(5)
O6 Na2 O5 . . 84.33(5)
O7 Na2 O1 . 4_576 89.92(5)
O8 Na2 O1 . 4_576 86.70(5)
O2 Na2 O1 4_576 4_576 84.94(5)
O6 Na2 O1 . 4_576 175.86(5)
O5 Na2 O1 . 4_576 94.41(5)
Na1 O5 Na2 . . 94.87(5)
Na1 O2 Na2 . 4_575 95.09(5)
Na2 O6 Na1 . . 94.18(5)
Na1 O1 Na2 . 4_575 92.10(5)

loop_
_geom_bond_atom_site_label_1
_geom_bond_atom_site_label_2
_geom_bond_site_symmetry_2
_geom_bond_distance
Se1 O11 . 1.6362(12)
Se1 O13 . 1.6366(13)
Se1 O12 . 1.6401(11)
Se1 O10 . 1.6404(11)
Na1 O2 . 2.3928(14)
Na1 O5 . 2.4269(14)
Na1 O3 . 2.4313(15)
Na1 O1 . 2.4332(14)
Na1 O4 . 2.4619(16)
Na1 O6 . 2.4683(15)
Na1 Na2 4_575 3.5395(10)
Na1 Na2 . 3.5977(10)
Na2 O7 . 2.3936(15)
Na2 O8 . 2.4024(15)
Na2 O2 4_576 2.4045(14)
Na2 O6 . 2.4436(14)
Na2 O5 . 2.4580(14)
Na2 O1 4_576 2.4831(15)
Na2 Na1 4_576 3.5396(10)
O2 Na2 4_575 2.4045(14)
O1 Na2 4_575 2.4829(15)
